data_7203122
loop_
_publ_author_name
'Imakubo, Tatsuro'
'Shirahata, Takashi'
'Herv\'e, Katel'
'Ouahab, Lahc\`ene'

_publ_section_title
;
 Supramolecular organic conductors based on diiodo-TTFs and spherical
 halide ion X--(X = Cl, Br)
;
_journal_issue 2
_journal_name_full 'Journal of Materials Chemistry'
_journal_page_first 162
_journal_paper_doi 10.1039/b512036e
_journal_volume 16
_journal_year 2006
_chemical_formula_sum 'C16 H8 Cl I4 O4 S8'
_chemical_formula_weight 1063.75
_chemical_name_systematic
;
?
;
_space_group_IT_number 2
_symmetry_cell_setting triclinic
_symmetry_space_group_name_Hall '-P 1'
_symmetry_space_group_name_H-M 'P -1'
_atom_sites_solution_hydrogens geom
_atom_sites_solution_primary direct
_atom_sites_solution_secondary difmap
_audit_creation_method SHELXL-97
_cell_angle_alpha 91.385(4)
_cell_angle_beta 101.128(3)
_cell_angle_gamma 104.257(3)
_cell_formula_units_Z 2
_cell_length_a 7.5692(12)
_cell_length_b 13.544(2)
_cell_length_c 13.781(2)
_cell_measurement_reflns_used 5362
_cell_measurement_temperature 293
_cell_measurement_theta_max 28.35
_cell_measurement_theta_min 2.84
_cell_volume 1339.7(4)
_computing_cell_refinement 'Bruker SMART'
_computing_data_collection 'Bruker SMART'
_computing_data_reduction 'Bruker SAINT'
_computing_molecular_graphics 'Bruker SHELXTL'
_computing_publication_material 'Bruker SHELXTL'
_computing_structure_refinement 'SHELXL-97 (Sheldrick, 1997)'
_computing_structure_solution 'SHELXS-97 (Sheldrick, 1990)'
_diffrn_ambient_temperature 293
_diffrn_detector_area_resol_mean 8.366
_diffrn_measured_fraction_theta_full 0.968
_diffrn_measured_fraction_theta_max 0.968
_diffrn_measurement_device_type 'CCD area detector'
_diffrn_measurement_method 'phi and omega scans'
_diffrn_radiation_monochromator graphite
_diffrn_radiation_source 'fine-focus sealed tube'
_diffrn_radiation_type MoK\a
_diffrn_radiation_wavelength 0.71073
_diffrn_reflns_av_R_equivalents 0.0160
_diffrn_reflns_av_sigmaI/netI 0.0316
_diffrn_reflns_limit_h_max 10
_diffrn_reflns_limit_h_min -9
_diffrn_reflns_limit_k_max 18
_diffrn_reflns_limit_k_min -18
_diffrn_reflns_limit_l_max 13
_diffrn_reflns_limit_l_min -18
_diffrn_reflns_number 9927
_diffrn_reflns_theta_full 28.38
_diffrn_reflns_theta_max 28.38
_diffrn_reflns_theta_min 1.56
_diffrn_standards_decay_% 2.0
_diffrn_standards_number 165
_exptl_absorpt_coefficient_mu 5.400
_exptl_absorpt_correction_T_max 0.7740
_exptl_absorpt_correction_T_min 0.2334
_exptl_absorpt_correction_type empirical
_exptl_absorpt_process_details
;
SADABS; Sheldrick 1996
;
_exptl_crystal_colour black
_exptl_crystal_density_diffrn 2.637
_exptl_crystal_density_method 'not measured'
_exptl_crystal_description needle
_exptl_crystal_F_000 986
_exptl_crystal_size_max 0.38
_exptl_crystal_size_mid 0.08
_exptl_crystal_size_min 0.05
_refine_diff_density_max 2.190
_refine_diff_density_min -0.818
_refine_diff_density_rms 0.171
_refine_ls_extinction_method none
_refine_ls_goodness_of_fit_ref 1.166
_refine_ls_hydrogen_treatment mixed
_refine_ls_matrix_type full
_refine_ls_number_parameters 298
_refine_ls_number_reflns 6512
_refine_ls_number_restraints 0
_refine_ls_restrained_S_all 1.166
_refine_ls_R_factor_all 0.0506
_refine_ls_R_factor_gt 0.0467
_refine_ls_shift/su_max 0.015
_refine_ls_shift/su_mean 0.000
_refine_ls_structure_factor_coef Fsqd
_refine_ls_weighting_details 'calc w=1/[\s^2^(Fo^2^)+(0.0494P)^2^+3.9402P] where P=(Fo^2^+2Fc^2^)/3'
_refine_ls_weighting_scheme calc
_refine_ls_wR_factor_gt 0.1124
_refine_ls_wR_factor_ref 0.1150
_reflns_number_gt 6044
_reflns_number_total 6512
_reflns_threshold_expression >2sigma(I)
_cod_data_source_file b512036e.txt
_cod_data_source_block diedo3
_cod_depositor_comments
;
The following automatic conversions were performed:
'_symmetry_cell_setting' value 'Triclinic' changed to 'triclinic'
according to '/home/saulius/struct/CIF-dictionaries/cif_core.dic'
dictionary named 'cif_core.dic' version 2.4.1 from 2010-06-29.

Automatic conversion script
Id: cif_fix_enum 1527 2010-12-29 10:47:43Z saulius 
;
_cod_original_cell_volume 1339.8(4)
_cod_original_sg_symbol_H-M P-1
_cod_database_code 7203122

loop_
_symmetry_equiv_pos_as_xyz
'x, y, z'
'-x, -y, -z'

loop_
_atom_site_label
_atom_site_type_symbol
_atom_site_fract_x
_atom_site_fract_y
_atom_site_fract_z
_atom_site_U_iso_or_equiv
_atom_site_adp_type
_atom_site_occupancy
_atom_site_symmetry_multiplicity
_atom_site_calc_flag
_atom_site_refinement_flags
_atom_site_disorder_assembly
_atom_site_disorder_group
I1 I 0.38563(6) 0.61870(3) 0.17955(3) 0.03774(11) Uani 1 1 d . . .
I2 I 0.29920(6) 0.33095(3) 0.16696(3) 0.03822(11) Uani 1 1 d . . .
I3 I 0.68261(8) 0.16472(4) 0.21212(3) 0.04678(13) Uani 1 1 d . . .
I4 I 0.69067(6) -0.11218(3) 0.20886(3) 0.03481(11) Uani 1 1 d . . .
Cl1 Cl 0.5420(3) 0.75498(13) 0.00854(12) 0.0467(4) Uani 1 1 d . . .
S1 S 0.3113(2) 0.58614(12) 0.40180(11) 0.0367(3) Uani 1 1 d . . .
S2 S 0.2303(3) 0.36323(13) 0.39086(12) 0.0418(4) Uani 1 1 d . . .
S3 S 0.2489(2) 0.58856(13) 0.62595(11) 0.0386(3) Uani 1 1 d . . .
S4 S 0.1620(3) 0.36307(14) 0.61323(13) 0.0500(4) Uani 1 1 d . . .
S5 S 0.7335(3) 0.14493(13) 0.44817(11) 0.0429(4) Uani 1 1 d . . .
S6 S 0.7401(2) -0.07032(12) 0.44827(11) 0.0386(3) Uani 1 1 d . . .
S7 S 0.7772(3) 0.16310(12) 0.67912(11) 0.0379(3) Uani 1 1 d . . .
S8 S 0.7780(2) -0.05460(13) 0.68940(11) 0.0388(3) Uani 1 1 d . . .
O1 O 0.2039(8) 0.5863(4) 0.8114(3) 0.0498(12) Uani 1 1 d . . .
O2 O 0.1158(9) 0.3678(4) 0.7987(4) 0.0575(14) Uani 1 1 d . . .
O3 O 0.8298(7) 0.1831(4) 0.8734(3) 0.0414(10) Uani 1 1 d . . .
O4 O 0.8184(7) -0.0304(4) 0.8848(3) 0.0428(11) Uani 1 1 d . . .
C1 C 0.3152(8) 0.5243(5) 0.2897(4) 0.0324(12) Uani 1 1 d . . .
C2 C 0.2775(8) 0.4229(5) 0.2854(4) 0.0305(12) Uani 1 1 d . . .
C3 C 0.2521(8) 0.4753(5) 0.4618(4) 0.0329(12) Uani 1 1 d . . .
C4 C 0.2239(8) 0.4751(5) 0.5559(4) 0.0355(13) Uani 1 1 d . . .
C5 C 0.1968(9) 0.5264(5) 0.7302(4) 0.0366(13) Uani 1 1 d . . .
C6 C 0.1571(10) 0.4251(6) 0.7235(5) 0.0431(15) Uani 1 1 d . . .
C7 C 0.1369(13) 0.5312(7) 0.8877(5) 0.058(2) Uani 1 1 d . . .
H1 H 0.0039 0.5243 0.8785 0.070 Uiso 1 1 calc R . .
H2 H 0.1960 0.5697 0.9508 0.070 Uiso 1 1 calc R . .
C8 C 0.1714(13) 0.4276(7) 0.8915(5) 0.059(2) Uani 1 1 d . . .
H3 H 0.3033 0.4350 0.9162 0.071 Uiso 1 1 calc R . .
H4 H 0.1053 0.3907 0.9387 0.071 Uiso 1 1 calc R . .
C9 C 0.7225(9) 0.0814(5) 0.3351(4) 0.0329(12) Uani 1 1 d . . .
C10 C 0.7261(8) -0.0159(5) 0.3350(4) 0.0314(12) Uani 1 1 d . . .
C11 C 0.7480(9) 0.0404(5) 0.5173(4) 0.0352(13) Uani 1 1 d . . .
C12 C 0.7662(9) 0.0472(5) 0.6171(4) 0.0332(12) Uani 1 1 d . . .
C13 C 0.8045(8) 0.1154(5) 0.7950(4) 0.0329(12) Uani 1 1 d . . .
C14 C 0.8038(8) 0.0180(5) 0.7998(4) 0.0322(12) Uani 1 1 d . . .
C15 C 0.8811(11) 0.1380(6) 0.9659(5) 0.0476(17) Uani 1 1 d . . .
H5 H 0.8547 0.1757 1.0199 0.057 Uiso 1 1 calc R . .
H6 H 1.0137 0.1430 0.9794 0.057 Uiso 1 1 calc R . .
C16 C 0.7770(10) 0.0294(6) 0.9610(5) 0.0428(15) Uani 1 1 d . . .
H7 H 0.8094 0.0021 1.0246 0.051 Uiso 1 1 calc R . .
H8 H 0.6444 0.0245 0.9478 0.051 Uiso 1 1 calc R . .

loop_
_atom_site_aniso_label
_atom_site_aniso_U_11
_atom_site_aniso_U_22
_atom_site_aniso_U_33
_atom_site_aniso_U_23
_atom_site_aniso_U_13
_atom_site_aniso_U_12
I1 0.0448(2) 0.0376(2) 0.0307(2) 0.00582(15) 0.00908(16) 0.00892(17)
I2 0.0484(2) 0.0396(2) 0.02670(19) -0.00410(15) 0.00483(16) 0.01415(18)
I3 0.0749(3) 0.0410(2) 0.0325(2) 0.01022(17) 0.0237(2) 0.0193(2)
I4 0.0392(2) 0.0343(2) 0.0317(2) -0.00255(15) 0.01306(15) 0.00682(16)
Cl1 0.0751(12) 0.0390(8) 0.0292(7) -0.0021(6) 0.0187(7) 0.0148(8)
S1 0.0482(9) 0.0378(8) 0.0269(7) 0.0005(6) 0.0088(6) 0.0154(7)
S2 0.0617(10) 0.0369(8) 0.0279(7) 0.0042(6) 0.0148(7) 0.0100(7)
S3 0.0481(9) 0.0454(9) 0.0246(7) 0.0023(6) 0.0112(6) 0.0135(7)
S4 0.0703(12) 0.0441(9) 0.0314(8) -0.0017(7) 0.0196(8) 0.0005(8)
S5 0.0701(11) 0.0346(8) 0.0257(7) 0.0011(6) 0.0121(7) 0.0150(8)
S6 0.0538(9) 0.0354(8) 0.0281(7) 0.0028(6) 0.0078(6) 0.0147(7)
S7 0.0557(9) 0.0364(8) 0.0239(7) 0.0058(6) 0.0110(6) 0.0132(7)
S8 0.0512(9) 0.0380(8) 0.0290(7) 0.0038(6) 0.0078(6) 0.0152(7)
O1 0.060(3) 0.063(3) 0.026(2) -0.006(2) 0.014(2) 0.011(3)
O2 0.079(4) 0.057(3) 0.033(3) 0.005(2) 0.025(3) -0.002(3)
O3 0.055(3) 0.044(3) 0.027(2) 0.0004(18) 0.0086(19) 0.016(2)
O4 0.059(3) 0.046(3) 0.028(2) 0.0126(19) 0.010(2) 0.019(2)
C1 0.039(3) 0.042(3) 0.019(2) 0.000(2) 0.006(2) 0.016(3)
C2 0.032(3) 0.041(3) 0.020(2) -0.003(2) 0.003(2) 0.013(2)
C3 0.034(3) 0.043(3) 0.024(3) 0.003(2) 0.007(2) 0.013(2)
C4 0.031(3) 0.050(4) 0.023(3) -0.004(2) 0.004(2) 0.008(3)
C5 0.040(3) 0.047(4) 0.022(3) -0.001(2) 0.010(2) 0.007(3)
C6 0.048(4) 0.056(4) 0.026(3) 0.002(3) 0.016(3) 0.006(3)
C7 0.065(5) 0.070(5) 0.034(4) -0.003(3) 0.016(3) 0.003(4)
C8 0.078(6) 0.089(6) 0.028(3) 0.014(4) 0.019(3) 0.047(5)
C9 0.038(3) 0.040(3) 0.023(3) 0.000(2) 0.011(2) 0.010(2)
C10 0.034(3) 0.038(3) 0.022(3) -0.001(2) 0.011(2) 0.005(2)
C11 0.041(3) 0.040(3) 0.025(3) 0.001(2) 0.007(2) 0.011(3)
C12 0.037(3) 0.036(3) 0.027(3) 0.003(2) 0.006(2) 0.011(2)
C13 0.036(3) 0.044(3) 0.020(3) 0.002(2) 0.006(2) 0.013(3)
C14 0.032(3) 0.040(3) 0.026(3) 0.007(2) 0.009(2) 0.011(2)
C15 0.060(4) 0.059(4) 0.023(3) 0.002(3) 0.007(3) 0.017(4)
C16 0.051(4) 0.056(4) 0.026(3) 0.015(3) 0.010(3) 0.019(3)

loop_
_atom_type_symbol
_atom_type_description
_atom_type_scat_dispersion_real
_atom_type_scat_dispersion_imag
_atom_type_scat_source
C C 0.0033 0.0016 'International Tables Vol C Tables 4.2.6.8 and 6.1.1.4'
H H 0.0000 0.0000 'International Tables Vol C Tables 4.2.6.8 and 6.1.1.4'
O O 0.0106 0.0060 'International Tables Vol C Tables 4.2.6.8 and 6.1.1.4'
S S 0.1246 0.1234 'International Tables Vol C Tables 4.2.6.8 and 6.1.1.4'
Cl Cl 0.1484 0.1585 'International Tables Vol C Tables 4.2.6.8 and 6.1.1.4'
I I -0.4742 1.8119 'International Tables Vol C Tables 4.2.6.8 and 6.1.1.4'

loop_
_geom_angle_atom_site_label_1
_geom_angle_atom_site_label_2
_geom_angle_atom_site_label_3
_geom_angle
_geom_angle_site_symmetry_1
_geom_angle_site_symmetry_3
_geom_angle_publ_flag
C3 S1 C1 95.5(3) . . ?
C2 S2 C3 95.5(3) . . ?
C5 S3 C4 93.7(3) . . ?
C4 S4 C6 94.0(3) . . ?
C9 S5 C11 95.1(3) . . ?
C11 S6 C10 95.3(3) . . ?
C13 S7 C12 93.7(3) . . ?
C12 S8 C14 93.5(3) . . ?
C5 O1 C7 113.4(6) . . ?
C6 O2 C8 111.4(6) . . ?
C13 O3 C15 110.6(5) . . ?
C14 O4 C16 109.0(5) . . ?
C2 C1 S1 116.8(5) . . ?
C2 C1 I1 127.4(4) . . ?
S1 C1 I1 115.8(3) . . ?
C1 C2 S2 117.6(4) . . ?
C1 C2 I2 124.9(4) . . ?
S2 C2 I2 117.1(3) . . ?
C4 C3 S1 123.2(5) . . ?
C4 C3 S2 122.3(5) . . ?
S1 C3 S2 114.5(3) . . ?
C3 C4 S4 122.1(5) . . ?
C3 C4 S3 121.5(5) . . ?
S4 C4 S3 116.5(3) . . ?
C6 C5 O1 125.8(6) . . ?
C6 C5 S3 117.5(5) . . ?
O1 C5 S3 116.7(5) . . ?
C5 C6 O2 123.5(6) . . ?
C5 C6 S4 118.4(5) . . ?
O2 C6 S4 118.1(6) . . ?
O1 C7 C8 113.4(7) . . ?
O1 C7 H1 108.9 . . ?
C8 C7 H1 108.9 . . ?
O1 C7 H2 108.9 . . ?
C8 C7 H2 108.9 . . ?
H1 C7 H2 107.7 . . ?
O2 C8 C7 114.8(6) . . ?
O2 C8 H3 108.6 . . ?
C7 C8 H3 108.6 . . ?
O2 C8 H4 108.6 . . ?
C7 C8 H4 108.6 . . ?
H3 C8 H4 107.6 . . ?
C10 C9 S5 117.7(5) . . ?
C10 C9 I3 126.7(4) . . ?
S5 C9 I3 115.4(3) . . ?
C9 C10 S6 117.2(4) . . ?
C9 C10 I4 125.2(4) . . ?
S6 C10 I4 117.3(3) . . ?
C12 C11 S6 123.8(5) . . ?
C12 C11 S5 121.5(5) . . ?
S6 C11 S5 114.7(3) . . ?
C11 C12 S8 123.5(5) . . ?
C11 C12 S7 119.9(5) . . ?
S8 C12 S7 116.6(3) . . ?
C14 C13 O3 125.8(5) . . ?
C14 C13 S7 118.0(5) . . ?
O3 C13 S7 116.2(5) . . ?
C13 C14 O4 124.5(6) . . ?
C13 C14 S8 118.2(4) . . ?
O4 C14 S8 117.3(5) . . ?
O3 C15 C16 111.0(6) . . ?
O3 C15 H5 109.4 . . ?
C16 C15 H5 109.4 . . ?
O3 C15 H6 109.4 . . ?
C16 C15 H6 109.4 . . ?
H5 C15 H6 108.0 . . ?
O4 C16 C15 111.4(6) . . ?
O4 C16 H7 109.3 . . ?
C15 C16 H7 109.3 . . ?
O4 C16 H8 109.3 . . ?
C15 C16 H8 109.3 . . ?
H7 C16 H8 108.0 . . ?

loop_
_geom_bond_atom_site_label_1
_geom_bond_atom_site_label_2
_geom_bond_distance
_geom_bond_site_symmetry_2
_geom_bond_publ_flag
I1 C1 2.073(6) . ?
I2 C2 2.085(5) . ?
I3 C9 2.073(6) . ?
I4 C10 2.081(6) . ?
S1 C3 1.735(6) . ?
S1 C1 1.748(6) . ?
S2 C2 1.734(6) . ?
S2 C3 1.740(6) . ?
S3 C5 1.744(6) . ?
S3 C4 1.745(7) . ?
S4 C4 1.731(7) . ?
S4 C6 1.730(7) . ?
S5 C9 1.739(6) . ?
S5 C11 1.739(6) . ?
S6 C11 1.738(6) . ?
S6 C10 1.739(6) . ?
S7 C13 1.732(6) . ?
S7 C12 1.745(6) . ?
S8 C12 1.730(6) . ?
S8 C14 1.743(6) . ?
O1 C5 1.350(7) . ?
O1 C7 1.406(9) . ?
O2 C6 1.348(8) . ?
O2 C8 1.430(9) . ?
O3 C13 1.353(7) . ?
O3 C15 1.454(8) . ?
O4 C14 1.355(7) . ?
O4 C16 1.438(8) . ?
C1 C2 1.330(9) . ?
C3 C4 1.355(8) . ?
C5 C6 1.327(10) . ?
C7 C8 1.489(12) . ?
C7 H1 0.9700 . ?
C7 H2 0.9700 . ?
C8 H3 0.9700 . ?
C8 H4 0.9700 . ?
C9 C10 1.325(9) . ?
C11 C12 1.355(8) . ?
C13 C14 1.320(9) . ?
C15 C16 1.481(10) . ?
C15 H5 0.9700 . ?
C15 H6 0.9700 . ?
C16 H7 0.9700 . ?
C16 H8 0.9700 . ?
